data_2022916
loop_
_publ_author_name
'Chidambaranathan, B.'
'Sivaraj, S.'
'Vijayamathubalan, P.'
'Selvakumar, S.'

_publ_section_title
;
 Synthesis, crystal structure and Hirshfeld surface analysis of
 di-acetato-bis-[4-(2-amino-eth-yl)morpholine]cadmium tetra-hydrate.
;
_journal_coeditor_code JQ2030
_journal_issue 'Pt 11'
_journal_name_full 'Acta crystallographica. Section E, Crystallographic communications'
_journal_page_first 1049
_journal_page_last 1054
_journal_paper_doi 10.1107/S2056989023008782
_journal_volume 79
_journal_year 2023
_chemical_formula_iupac '[Cd (C2 H3 O2)2 (C6 H14 N2 O)2], 4H2 O'
_chemical_formula_moiety 'C16 H34 Cd N4 O6, 4(H2 O)'
_chemical_formula_sum 'C16 H42 Cd N4 O10'
_chemical_formula_weight 562.93
_chemical_name_systematic
;
Diacetatobis[4-(2-aminoethyl)morpholine]cadmium tetrahydrate
;
_space_group_crystal_system triclinic
_space_group_IT_number 2
_space_group_name_Hall '-P 1'
_space_group_name_H-M_alt 'P -1'
_atom_sites_solution_hydrogens mixed
_atom_sites_solution_primary direct
_atom_sites_solution_secondary difmap
_audit_creation_method SHELXL-2019/3
_cell_angle_alpha 66.004(2)
_cell_angle_beta 73.603(2)
_cell_angle_gamma 70.161(2)
_cell_formula_units_Z 1
_cell_length_a 8.8639(4)
_cell_length_b 9.1035(5)
_cell_length_c 9.2106(5)
_cell_measurement_reflns_used 8460
_cell_measurement_temperature 296(2)
_cell_measurement_theta_max 27.72
_cell_measurement_theta_min 2.46
_cell_volume 629.63(6)
_computing_cell_refinement
;
APEX2 and SAINT (Bruker, 2004)
;
_computing_data_collection
;
APEX2 (Bruker, 2004)
;
_computing_data_reduction
;
SAINT and XPREP (Bruker, 2004)
;
_computing_molecular_graphics 'Mercury (Macrae et al., 2020)'
_computing_publication_material
;
<i>SHELXL2019/2</i> (Sheldrick, 2015b)
;
_computing_structure_refinement
;
<i>SHELXL2019/2</i> (Sheldrick, 2015b)
;
_computing_structure_solution
;
<i>SHELXT2018/2</i> (Sheldrick, 2015a)
;
_diffrn_ambient_temperature 296(2)
_diffrn_detector_area_resol_mean 8.333
_diffrn_measured_fraction_theta_full 1.000
_diffrn_measured_fraction_theta_max 1.000
_diffrn_measurement_device_type 'Bruker  APEXII'
_diffrn_measurement_method '\w and \f scan'
_diffrn_radiation_monochromator graphite
_diffrn_radiation_source 'fine-focus sealed tube'
_diffrn_radiation_type MoK\a
_diffrn_radiation_wavelength 0.71073
_diffrn_reflns_av_R_equivalents 0.0653
_diffrn_reflns_av_unetI/netI 0.0356
_diffrn_reflns_limit_h_max 11
_diffrn_reflns_limit_h_min -11
_diffrn_reflns_limit_k_max 12
_diffrn_reflns_limit_k_min -12
_diffrn_reflns_limit_l_max 12
_diffrn_reflns_limit_l_min -12
_diffrn_reflns_number 19482
_diffrn_reflns_theta_full 25.242
_diffrn_reflns_theta_max 27.996
_diffrn_reflns_theta_min 2.455
_exptl_absorpt_coefficient_mu 0.920
_exptl_absorpt_correction_T_max 0.7459
_exptl_absorpt_correction_T_min 0.6029
_exptl_absorpt_correction_type multi-scan
_exptl_absorpt_process_details
;
(SADABS; Krause <i>et al.</i>,  2015)
;
_exptl_crystal_colour yellow
_exptl_crystal_density_diffrn 1.485
_exptl_crystal_description BLOCK
_exptl_crystal_F_000 294
_exptl_crystal_size_max 0.420
_exptl_crystal_size_mid 0.250
_exptl_crystal_size_min 0.200
_refine_diff_density_max 0.354
_refine_diff_density_min -0.413
_refine_ls_extinction_coef 0.070(3)
_refine_ls_extinction_expression Fc^*^=kFc[1+0.001xFc^2^\l^3^/sin(2\q)]^-1/4^
_refine_ls_extinction_method
;
<i>SHELXL2019/2</i> (Sheldrick 2015b)
;
_refine_ls_goodness_of_fit_ref 1.028
_refine_ls_hydrogen_treatment mixed
_refine_ls_matrix_type full
_refine_ls_number_parameters 209
_refine_ls_number_reflns 3034
_refine_ls_number_restraints 156
_refine_ls_restrained_S_all 1.007
_refine_ls_R_factor_all 0.0225
_refine_ls_R_factor_gt 0.0223
_refine_ls_shift/su_max 0.000
_refine_ls_shift/su_mean 0.000
_refine_ls_structure_factor_coef Fsqd
_refine_ls_weighting_details 'w=1/[\s^2^(Fo^2^)+(0.0252P)^2^+0.0883P] where P=(Fo^2^+2Fc^2^)/3'
_refine_ls_weighting_scheme calc
_refine_ls_wR_factor_gt 0.0554
_refine_ls_wR_factor_ref 0.0556
_reflns_number_gt 3024
_reflns_number_total 3034
_reflns_threshold_expression 'I > 2\s(I)'
_cod_data_source_file jq2030sup1.cif
_cod_data_source_block I
_cod_depositor_comments 'Adding full bibliography for 2022916.cif.'
_cod_database_code 2022916
_cod_database_fobs_code 2022916
_shelx_space_group_comment
;
The symmetry employed for this shelxl refinement is uniquely defined
by the following loop, which should always be used as a source of
symmetry information in preference to the above space-group names.
They are only intended as comments.
;
_shelx_estimated_absorpt_t_min 0.699
_shelx_estimated_absorpt_t_max 0.837

loop_
_space_group_symop_operation_xyz
'x, y, z'
'-x, -y, -z'

loop_
_atom_site_type_symbol
_atom_site_label
_atom_site_fract_x
_atom_site_fract_y
_atom_site_fract_z
_atom_site_U_iso_or_equiv
_atom_site_adp_type
_atom_site_calc_flag
_atom_site_occupancy
_atom_site_disorder_assembly
_atom_site_disorder_group
Cd Cd1 0.500000 0.000000 0.500000 0.02834(8) Uani d 1 . .
C C1 0.1597(2) 0.3173(2) 0.3992(2) 0.0414(4) Uani d 1 . .
H H1A 0.234102 0.335992 0.297375 0.050 Uiso calc 1 . .
H H1B 0.092779 0.424930 0.404315 0.050 Uiso calc 1 . .
C C2 0.0527(3) 0.2171(3) 0.4051(3) 0.0526(5) Uani d 1 . .
H H2A -0.011008 0.279160 0.318855 0.063 Uiso calc 1 . .
H H2B 0.120004 0.114484 0.388209 0.063 Uiso calc 1 . .
C C3 0.0405(3) 0.0877(3) 0.6807(3) 0.0525(5) Uani d 1 . .
H H3A 0.110930 -0.013930 0.663716 0.063 Uiso calc 1 . .
H H3B -0.031524 0.057256 0.783056 0.063 Uiso calc 1 . .
C C4 0.1428(2) 0.1877(2) 0.6869(2) 0.0410(4) Uani d 1 . .
H H4A 0.072480 0.287436 0.707912 0.049 Uiso calc 1 . .
H H4B 0.204906 0.122555 0.774156 0.049 Uiso calc 1 . .
C C5 0.3357(2) 0.3536(2) 0.5304(2) 0.0378(4) Uani d 1 . .
H H5A 0.254126 0.441193 0.564346 0.045 Uiso calc 1 . .
H H5B 0.386251 0.404292 0.420633 0.045 Uiso calc 1 . .
C C6 0.4629(2) 0.2741(2) 0.6376(2) 0.0371(4) Uani d 1 . .
H H6A 0.504495 0.359169 0.639032 0.044 Uiso calc 1 . .
H H6B 0.414465 0.218855 0.746809 0.044 Uiso calc 1 . .
N N1 0.25477(17) 0.23413(17) 0.53308(17) 0.0309(3) Uani d 1 . .
N N2 0.59686(19) 0.1529(2) 0.5791(2) 0.0373(3) Uani d 1 . .
H H1 0.657(3) 0.101(3) 0.649(3) 0.045 Uiso d 1 . .
H H2 0.654(3) 0.202(3) 0.495(2) 0.045 Uiso d 1 . .
C C7 0.6344(19) 0.2664(19) 0.1517(17) 0.046(2) Uani d 0.5 A 1
C C8 0.667(2) 0.321(2) -0.0301(15) 0.072(3) Uani d 0.5 A 1
H H8A 0.565533 0.368190 -0.069697 0.108 Uiso calc 0.5 A 1
H H8B 0.727822 0.226857 -0.062787 0.108 Uiso calc 0.5 A 1
H H8C 0.728342 0.402997 -0.073442 0.108 Uiso calc 0.5 A 1
O O1 0.6956(18) 0.3179(17) 0.2228(18) 0.0498(19) Uani d 0.5 A 1
O O2 0.539(2) 0.171(2) 0.223(2) 0.045(3) Uani d 0.5 A 1
C C7B 0.6416(18) 0.2682(19) 0.1635(16) 0.046(2) Uani d 0.5 A 2
C C8B 0.707(2) 0.297(2) -0.0148(15) 0.079(4) Uani d 0.5 A 2
H H8B1 0.647320 0.403671 -0.077770 0.119 Uiso calc 0.5 A 2
H H8B2 0.694369 0.211533 -0.042399 0.119 Uiso calc 0.5 A 2
H H8B3 0.819967 0.295000 -0.036825 0.119 Uiso calc 0.5 A 2
O O1B 0.6664(19) 0.3510(17) 0.228(2) 0.055(3) Uani d 0.5 A 2
O O2B 0.566(2) 0.154(2) 0.233(2) 0.0407(19) Uani d 0.5 A 2
O O3 -0.05347(18) 0.1793(2) 0.5549(2) 0.0623(4) Uani d 1 . .
O O4 0.3639(3) 0.1019(2) 0.0781(2) 0.0653(5) Uani d 1 . .
H H3 0.424(4) 0.133(4) 0.109(4) 0.098 Uiso d 1 . .
H H4 0.302(6) 0.190(4) 0.034(8) 0.098 Uiso d 0.5 B 3
H H4' 0.431(5) 0.030(7) 0.044(8) 0.098 Uiso d 0.5 C 4
O O5 0.8474(6) 0.5833(6) 0.0761(12) 0.0584(13) Uani d 0.75(3) D 3
H H5 0.796(3) 0.510(3) 0.115(3) 0.088 Uiso d 1 . .
H H6 0.939(2) 0.529(6) 0.049(6) 0.088 Uiso d 0.5 E 3
H H6' 0.778(5) 0.665(3) 0.032(6) 0.088 Uiso d 0.5 F 4
O O5B 0.842(2) 0.572(2) 0.034(2) 0.0584(13) Uani d 0.25(3) D 4

loop_
_atom_site_aniso_label
_atom_site_aniso_U_11
_atom_site_aniso_U_22
_atom_site_aniso_U_33
_atom_site_aniso_U_12
_atom_site_aniso_U_13
_atom_site_aniso_U_23
Cd1 0.02855(11) 0.02433(10) 0.03058(10) -0.00663(6) -0.00444(6) -0.00839(6)
C1 0.0356(9) 0.0330(9) 0.0487(10) 0.0015(7) -0.0159(8) -0.0100(8)
C2 0.0369(11) 0.0521(12) 0.0715(14) -0.0020(9) -0.0257(10) -0.0205(11)
C3 0.0335(10) 0.0498(12) 0.0665(14) -0.0143(9) 0.0022(9) -0.0167(10)
C4 0.0337(9) 0.0371(9) 0.0456(10) -0.0056(7) 0.0011(7) -0.0159(8)
C5 0.0391(10) 0.0241(8) 0.0487(10) -0.0070(7) -0.0070(8) -0.0123(7)
C6 0.0383(9) 0.0358(9) 0.0452(9) -0.0120(7) -0.0064(7) -0.0203(8)
N1 0.0266(7) 0.0260(6) 0.0375(7) -0.0052(5) -0.0057(5) -0.0094(5)
N2 0.0286(8) 0.0410(8) 0.0470(9) -0.0105(6) -0.0073(6) -0.0179(7)
C7 0.049(5) 0.034(4) 0.038(4) -0.006(3) -0.006(3) -0.002(3)
C8 0.084(7) 0.069(5) 0.033(3) -0.022(5) 0.004(3) 0.005(3)
O1 0.050(4) 0.043(5) 0.045(3) -0.017(4) -0.001(3) -0.005(3)
O2 0.044(5) 0.045(4) 0.032(3) -0.014(4) -0.007(3) 0.002(2)
C7B 0.042(4) 0.042(4) 0.028(3) -0.005(3) 0.009(3) -0.002(3)
C8B 0.106(10) 0.079(8) 0.041(4) -0.040(8) 0.020(5) -0.019(5)
O1B 0.063(6) 0.041(5) 0.049(3) -0.018(4) 0.013(3) -0.014(3)
O2B 0.041(4) 0.040(3) 0.030(3) -0.006(3) -0.010(3) -0.002(2)
O3 0.0278(7) 0.0637(10) 0.0934(13) -0.0077(7) -0.0151(8) -0.0249(9)
O4 0.0829(13) 0.0561(10) 0.0529(9) -0.0055(9) -0.0237(9) -0.0168(8)
O5 0.0560(11) 0.0528(12) 0.065(3) -0.0172(9) -0.0029(15) -0.0208(15)
O5B 0.0560(11) 0.0528(12) 0.065(3) -0.0172(9) -0.0029(15) -0.0208(15)

loop_
_atom_type_symbol
_atom_type_description
_atom_type_scat_dispersion_real
_atom_type_scat_dispersion_imag
_atom_type_scat_source
C C 0.0033 0.0016 'International Tables Vol C Tables 4.2.6.8 and 6.1.1.4'
H H 0.0000 0.0000 'International Tables Vol C Tables 4.2.6.8 and 6.1.1.4'
N N 0.0061 0.0033 'International Tables Vol C Tables 4.2.6.8 and 6.1.1.4'
O O 0.0106 0.0060 'International Tables Vol C Tables 4.2.6.8 and 6.1.1.4'
Cd Cd -0.8075 1.2024 'International Tables Vol C Tables 4.2.6.8 and 6.1.1.4'

loop_
_geom_angle_atom_site_label_1
_geom_angle_atom_site_label_2
_geom_angle_atom_site_label_3
_geom_angle_site_symmetry_1
_geom_angle_site_symmetry_3
_geom_angle
_geom_angle_publ_flag
N2 Cd1 N2 . 2_656 180.0 ?
N2 Cd1 O2B . 2_656 88.9(4) ?
N2 Cd1 O2B 2_656 2_656 91.1(4) ?
N2 Cd1 O2B . . 91.1(4) ?
N2 Cd1 O2B 2_656 . 88.9(4) ?
O2B Cd1 O2B 2_656 . 180.0 ?
N2 Cd1 O2 . 2_656 86.6(4) ?
N2 Cd1 O2 2_656 2_656 93.4(4) ?
O2B Cd1 O2 2_656 2_656 5.9(8) ?
O2B Cd1 O2 . 2_656 174.1(8) ?
N2 Cd1 O2 . . 93.4(4) ?
N2 Cd1 O2 2_656 . 86.6(4) ?
O2 Cd1 O2 2_656 . 180.0 ?
N2 Cd1 N1 . . 76.46(5) ?
N2 Cd1 N1 2_656 . 103.54(5) ?
O2B Cd1 N1 2_656 . 89.6(5) ?
O2B Cd1 N1 . . 90.4(5) ?
O2 Cd1 N1 2_656 . 94.4(5) ?
O2 Cd1 N1 . . 85.6(5) ?
N2 Cd1 N1 . 2_656 103.54(5) ?
N2 Cd1 N1 2_656 2_656 76.46(5) ?
O2 Cd1 N1 2_656 2_656 85.6(5) ?
O2 Cd1 N1 . 2_656 94.4(5) ?
N1 Cd1 N1 . 2_656 180.0 ?
N1 C1 C2 . . 112.45(16) ?
N1 C1 H1A . . 109.1 ?
C2 C1 H1A . . 109.1 ?
N1 C1 H1B . . 109.1 ?
C2 C1 H1B . . 109.1 ?
H1A C1 H1B . . 107.8 ?
O3 C2 C1 . . 111.52(19) ?
O3 C2 H2A . . 109.3 ?
C1 C2 H2A . . 109.3 ?
O3 C2 H2B . . 109.3 ?
C1 C2 H2B . . 109.3 ?
H2A C2 H2B . . 108.0 ?
O3 C3 C4 . . 111.37(18) ?
O3 C3 H3A . . 109.4 ?
C4 C3 H3A . . 109.4 ?
O3 C3 H3B . . 109.4 ?
C4 C3 H3B . . 109.4 ?
H3A C3 H3B . . 108.0 ?
N1 C4 C3 . . 110.44(16) ?
N1 C4 H4A . . 109.6 ?
C3 C4 H4A . . 109.6 ?
N1 C4 H4B . . 109.6 ?
C3 C4 H4B . . 109.6 ?
H4A C4 H4B . . 108.1 ?
N1 C5 C6 . . 113.08(14) ?
N1 C5 H5A . . 109.0 ?
C6 C5 H5A . . 109.0 ?
N1 C5 H5B . . 109.0 ?
C6 C5 H5B . . 109.0 ?
H5A C5 H5B . . 107.8 ?
N2 C6 C5 . . 110.33(14) ?
N2 C6 H6A . . 109.6 ?
C5 C6 H6A . . 109.6 ?
N2 C6 H6B . . 109.6 ?
C5 C6 H6B . . 109.6 ?
H6A C6 H6B . . 108.1 ?
C4 N1 C5 . . 110.11(14) ?
C4 N1 C1 . . 108.91(14) ?
C5 N1 C1 . . 107.85(14) ?
C4 N1 Cd1 . . 113.82(10) ?
C5 N1 Cd1 . . 100.13(10) ?
C1 N1 Cd1 . . 115.51(11) ?
C6 N2 Cd1 . . 110.81(11) ?
C6 N2 H1 . . 107.4(16) ?
Cd1 N2 H1 . . 117.5(16) ?
C6 N2 H2 . . 110.1(16) ?
Cd1 N2 H2 . . 104.7(15) ?
H1 N2 H2 . . 106(2) ?
O1 C7 O2 . . 124.2(10) ?
O1 C7 C8 . . 120.4(9) ?
O2 C7 C8 . . 115.3(9) ?
C7 C8 H8A . . 109.5 ?
C7 C8 H8B . . 109.5 ?
H8A C8 H8B . . 109.5 ?
C7 C8 H8C . . 109.5 ?
H8A C8 H8C . . 109.5 ?
H8B C8 H8C . . 109.5 ?
C7 O2 Cd1 . . 128.0(11) ?
O1B C7B O2B . . 126.0(10) ?
O1B C7B C8B . . 119.6(9) ?
O2B C7B C8B . . 114.4(9) ?
C7B C8B H8B1 . . 109.5 ?
C7B C8B H8B2 . . 109.5 ?
H8B1 C8B H8B2 . . 109.5 ?
C7B C8B H8B3 . . 109.5 ?
H8B1 C8B H8B3 . . 109.5 ?
H8B2 C8B H8B3 . . 109.5 ?
C7B O2B Cd1 . . 132.3(10) ?
C2 O3 C3 . . 109.06(16) ?
H3 O4 H4 . . 103(3) ?
H3 O4 H4' . . 102(3) ?
H4 O4 H4' . . 132(7) ?
H5 O5 H6 . . 101(3) ?
H5 O5 H6' . . 101(3) ?
H6 O5 H6' . . 137(5) ?
H5 O5B H6 . . 101(3) ?
H5 O5B H6' . . 100(3) ?
H6 O5B H6' . . 132(5) ?

loop_
_geom_bond_atom_site_label_1
_geom_bond_atom_site_label_2
_geom_bond_site_symmetry_2
_geom_bond_distance
_geom_bond_publ_flag
Cd1 N2 . 2.2788(15) ?
Cd1 N2 2_656 2.2788(15) ?
Cd1 O2B 2_656 2.301(16) ?
Cd1 O2B . 2.301(16) ?
Cd1 O2 2_656 2.386(16) ?
Cd1 O2 . 2.386(16) ?
Cd1 N1 . 2.5239(13) ?
Cd1 N1 2_656 2.5239(13) ?
C1 N1 . 1.482(2) ?
C1 C2 . 1.501(3) ?
C1 H1A . 0.9700 ?
C1 H1B . 0.9700 ?
C2 O3 . 1.417(3) ?
C2 H2A . 0.9700 ?
C2 H2B . 0.9700 ?
C3 O3 . 1.421(3) ?
C3 C4 . 1.512(3) ?
C3 H3A . 0.9700 ?
C3 H3B . 0.9700 ?
C4 N1 . 1.475(2) ?
C4 H4A . 0.9700 ?
C4 H4B . 0.9700 ?
C5 N1 . 1.481(2) ?
C5 C6 . 1.504(3) ?
C5 H5A . 0.9700 ?
C5 H5B . 0.9700 ?
C6 N2 . 1.467(2) ?
C6 H6A . 0.9700 ?
C6 H6B . 0.9700 ?
N2 H1 . 0.838(18) ?
N2 H2 . 0.844(18) ?
C7 O1 . 1.252(9) ?
C7 O2 . 1.276(9) ?
C7 C8 . 1.511(10) ?
C8 H8A . 0.9600 ?
C8 H8B . 0.9600 ?
C8 H8C . 0.9600 ?
C7B O1B . 1.236(10) ?
C7B O2B . 1.275(9) ?
C7B C8B . 1.522(9) ?
C8B H8B1 . 0.9600 ?
C8B H8B2 . 0.9600 ?
C8B H8B3 . 0.9600 ?
O4 H3 . 0.834(17) ?
O4 H4 . 0.820(19) ?
O4 H4' . 0.827(19) ?
O5 H5 . 0.838(16) ?
O5 H6 . 0.823(18) ?
O5 H6' . 0.827(19) ?
O5B H5 . 0.825(17) ?
O5B H6 . 0.838(19) ?
O5B H6' . 0.842(19) ?

loop_
_geom_hbond_atom_site_label_D
_geom_hbond_atom_site_label_H
_geom_hbond_atom_site_label_A
_geom_hbond_site_symmetry_A
_geom_hbond_distance_DH
_geom_hbond_distance_HA
_geom_hbond_distance_DA
_geom_hbond_angle_DHA
_geom_hbond_publ_flag
C4 H4B O2B 2_656 0.97 2.66 3.264(19) 120.9 yes
C5 H5B O1B . 0.97 2.63 3.425(16) 139.0 yes
N2 H1 O4 2_656 0.838(18) 2.44(2) 3.096(3) 136(2) yes
N2 H2 O1 . 0.844(18) 2.26(2) 3.009(16) 147(2) yes
N2 H2 O1B . 0.844(18) 2.26(3) 2.993(17) 145(2) yes
O4 H3 O2 . 0.834(17) 1.84(3) 2.661(17) 167(4) yes
O4 H3 O2B . 0.834(17) 2.02(3) 2.837(17) 165(3) yes
O4 H4 O5 2_665 0.82(5) 2.06(5) 2.879(7) 178(7) yes
O4 H4 O5B 2_665 0.82(5) 2.05(5) 2.847(18) 165(5) yes
O4 H4' O4 2_655 0.827(19) 2.11(3) 2.917(4) 164(6) yes
O5 H5 O1 . 0.838(16) 1.99(2) 2.828(16) 173(3) yes
O5B H5 O1B . 0.825(17) 1.93(2) 2.70(2) 155(3) yes
O5 H6 O5 2_765 0.823(18) 2.09(3) 2.895(13) 166(5) yes
O5 H6 O5B 2_765 0.82(4) 1.93(5) 2.75(2) 173(5) yes
O5 H6' O4 2_665 0.827(19) 2.065(17) 2.878(5) 168(5) yes
O5B H6' O4 2_665 0.842(19) 2.065(17) 2.846(17) 154(5) yes

loop_
_geom_torsion_atom_site_label_1
_geom_torsion_atom_site_label_2
_geom_torsion_atom_site_label_3
_geom_torsion_atom_site_label_4
_geom_torsion_site_symmetry_1
_geom_torsion_site_symmetry_2
_geom_torsion_site_symmetry_3
_geom_torsion_site_symmetry_4
_geom_torsion
_geom_torsion_publ_flag
N1 C1 C2 O3 . . . . 56.0(2) ?
O3 C3 C4 N1 . . . . -59.6(2) ?
N1 C5 C6 N2 . . . . 64.5(2) ?
C3 C4 N1 C5 . . . . 171.13(15) ?
C3 C4 N1 C1 . . . . 53.06(19) ?
C3 C4 N1 Cd1 . . . . -77.39(17) ?
C6 C5 N1 C4 . . . . 73.18(18) ?
C6 C5 N1 C1 . . . . -168.10(15) ?
C6 C5 N1 Cd1 . . . . -46.96(16) ?
C2 C1 N1 C4 . . . . -52.0(2) ?
C2 C1 N1 C5 . . . . -171.48(16) ?
C2 C1 N1 Cd1 . . . . 77.53(18) ?
C5 C6 N2 Cd1 . . . . -41.77(17) ?
O1 C7 O2 Cd1 . . . . -18(2) ?
C8 C7 O2 Cd1 . . . . 163.7(13) ?
O1B C7B O2B Cd1 . . . . -18(2) ?
C8B C7B O2B Cd1 . . . . 160.8(14) ?
C1 C2 O3 C3 . . . . -59.3(2) ?
C4 C3 O3 C2 . . . . 61.5(2) ?
